data_7717317
loop_
_publ_author_name
'Chen, Zhun'
'Xu, Wei'
'Zhu, Ruiqin'
'Liu, Li'
'Zhong, Xin-Xin'
'Li, Fa-Bao'
'Zhou, Guijiang'
'Qin, Hai-Mei'

_publ_section_title
;
 Heteroleptic mononuclear Cu(I) halide complexes containing carbazolyl
 substituted phenyl diphosphine and monophosphine: structures and
 photophysical and electroluminescent properties.
;
_journal_issue 48
_journal_name_full 'Dalton transactions (Cambridge, England : 2003)'
_journal_page_first 19299
_journal_page_last 19313
_journal_paper_doi 10.1039/d4dt02469a
_journal_volume 53
_journal_year 2024
_chemical_formula_moiety 'C79 H58 Br Cu N3 P3'
_chemical_formula_sum 'C79 H58 Br Cu N3 P3'
_chemical_formula_weight 1285.64
_chemical_name_systematic 123
_space_group_crystal_system monoclinic
_space_group_IT_number 14
_space_group_name_Hall '-P 2yn'
_space_group_name_H-M_alt 'P 1 21/n 1'
_atom_sites_solution_hydrogens geom
_atom_sites_solution_primary dual
_audit_creation_date 2023-05-28
_audit_creation_method
;
Olex2 1.5
(compiled 2021.08.20 svn.r13c46975 for OlexSys, GUI svn.r6396)
;
_audit_update_record
;
2023-07-17 deposited with the CCDC.	2024-10-29 downloaded from the CCDC.
;
_cell_angle_alpha 90
_cell_angle_beta 96.7570(10)
_cell_angle_gamma 90
_cell_formula_units_Z 4
_cell_length_a 13.7946(2)
_cell_length_b 13.5185(2)
_cell_length_c 37.9095(6)
_cell_measurement_reflns_used 21657
_cell_measurement_temperature 100.00(10)
_cell_measurement_theta_max 76.4420
_cell_measurement_theta_min 2.3630
_cell_volume 7020.35(18)
_computing_cell_refinement 'CrysAlisPro 1.171.41.49a (Rigaku OD, 2019)'
_computing_data_collection 'CrysAlisPro 1.171.41.49a (Rigaku OD, 2019)'
_computing_data_reduction 'CrysAlisPro 1.171.41.49a (Rigaku OD, 2019)'
_computing_molecular_graphics 'Olex2 1.5 (Dolomanov et al., 2009)'
_computing_publication_material 'Olex2 1.5 (Dolomanov et al., 2009)'
_computing_structure_refinement 'SHELXL 2018/3 (Sheldrick, 2015)'
_computing_structure_solution 'SHELXT 2018/2 (Sheldrick, 2018)'
_diffrn_ambient_environment N~2~
_diffrn_ambient_temperature 100.00(10)
_diffrn_detector 'Hybrid Pixel Array Detector'
_diffrn_detector_area_resol_mean 10.0000
_diffrn_detector_type HyPix
_diffrn_measured_fraction_theta_full 0.994
_diffrn_measured_fraction_theta_max 0.951
_diffrn_measurement_details
;
List of Runs (angles in degrees, time in seconds):

  # Type    Start    End  Width  t~exp~   \w     \q     \k     \f   Frames
#--------------------------------------------------------------------------
  1  \w     50.00  75.00   0.50    0.47    --   47.64  71.00-115.00   50
  2  \w     94.00 162.00   0.50    1.89    --  106.49  15.00-150.00  136
  3  \w     99.00 177.00   0.50    1.89    --  106.49  15.00-180.00  156
  4  \w     95.00 175.00   0.50    1.89    --  106.49  71.00-115.00  160
  5  \w    106.00 138.00   0.50    1.89    --  106.49  15.00   0.00   64
  6  \w    127.00 164.00   0.50    1.89    --  106.49  45.00 120.00   74
  7  \w   -107.00 -28.00   0.50    0.47    --  -47.64 -71.00 113.00  158
  8  \w    -75.00 -50.00   0.50    1.89    --  -86.25  71.00-115.00   50
  9  \w    -49.00 -15.00   0.50    1.89    --  -86.25  45.00  60.00   68
 10  \w    -48.00 -16.00   0.50    1.89    --  -86.25  45.00  90.00   64
 11  \w   -120.00 -95.00   0.50    0.47    --  -47.64-125.00 -60.00   50
 12  \w   -120.00 -81.00   0.50    0.47    --  -47.64-125.00-120.00   78
 13  \w     -3.00  55.00   0.50    0.47    --   47.64 -71.00 113.00  116
 14  \w     39.00  69.00   0.50    1.89    --  106.49 -61.00 150.00   60
 15  \w     34.00  88.00   0.50    1.89    --  106.49 -71.00 113.00  108
 16  \w     39.00  71.00   0.50    1.89    --  106.49 -61.00  30.00   64
 17  \w     40.00  70.00   0.50    1.89    --  106.49 -61.00   0.00   60
 18  \w     47.00  79.00   0.50    1.89    --  106.49 -77.00 -30.00   64
 19  \w     34.00  60.00   0.50    1.89    --  106.49 -61.00 -90.00   52
 20  \w     42.00  68.00   0.50    1.89    --  106.49 -61.00-120.00   52
 21  \w     37.00  71.00   0.50    1.89    --  106.49 -61.00-180.00   68
 22  \w     36.00  62.00   0.50    1.89    --  106.49 -61.00  60.00   52
 23  \w     34.00  60.00   0.50    1.89    --  106.49 -61.00-150.00   52
 24  \w     38.00  70.00   0.50    1.89    --  106.49 -61.00 -30.00   64
 25  \w    -67.00  25.00   0.50    0.47    --  -47.64  71.00-115.00  184
 26  \w     49.00  96.00   0.50    1.89    --  106.49 -94.00-180.00   94
;
_diffrn_measurement_device 'four-circle diffractometer'
_diffrn_measurement_device_type 'XtaLAB Synergy, Dualflex, HyPix'
_diffrn_measurement_method '\w scans'
_diffrn_orient_matrix_type 'CrysAlisPro convention (1999,Acta A55,543-557)'
_diffrn_orient_matrix_UB_11 -0.0340977000
_diffrn_orient_matrix_UB_12 -0.0910541000
_diffrn_orient_matrix_UB_13 0.0196647000
_diffrn_orient_matrix_UB_21 -0.0984086000
_diffrn_orient_matrix_UB_22 0.0018968000
_diffrn_orient_matrix_UB_23 -0.0238717000
_diffrn_orient_matrix_UB_31 0.0424350000
_diffrn_orient_matrix_UB_32 -0.0685831000
_diffrn_orient_matrix_UB_33 -0.0267707000
_diffrn_radiation_monochromator mirror
_diffrn_radiation_probe x-ray
_diffrn_radiation_type 'Cu K\a'
_diffrn_radiation_wavelength 1.54184
_diffrn_reflns_av_R_equivalents 0.0671
_diffrn_reflns_av_unetI/netI 0.0469
_diffrn_reflns_Laue_measured_fraction_full 0.994
_diffrn_reflns_Laue_measured_fraction_max 0.951
_diffrn_reflns_limit_h_max 17
_diffrn_reflns_limit_h_min -17
_diffrn_reflns_limit_k_max 15
_diffrn_reflns_limit_k_min -17
_diffrn_reflns_limit_l_max 43
_diffrn_reflns_limit_l_min -47
_diffrn_reflns_number 45974
_diffrn_reflns_point_group_measured_fraction_full 0.994
_diffrn_reflns_point_group_measured_fraction_max 0.951
_diffrn_reflns_theta_full 67.684
_diffrn_reflns_theta_max 76.830
_diffrn_reflns_theta_min 3.301
_diffrn_source 'micro-focus sealed X-ray tube'
_diffrn_source_type 'PhotonJet (Cu) X-ray Source'
_exptl_absorpt_coefficient_mu 2.084
_exptl_absorpt_correction_T_max 1.00000
_exptl_absorpt_correction_T_min 0.51283
_exptl_absorpt_correction_type multi-scan
_exptl_absorpt_process_details
;
CrysAlisPro 1.171.41.49a (Rigaku Oxford Diffraction, 2019)
Empirical absorption correction using spherical harmonics,
 implemented in SCALE3 ABSPACK scaling algorithm.
;
_exptl_crystal_colour 'metallic light yellow'
_exptl_crystal_colour_lustre metallic
_exptl_crystal_colour_modifier light
_exptl_crystal_colour_primary yellow
_exptl_crystal_density_diffrn 1.216
_exptl_crystal_description block
_exptl_crystal_F_000 2648
_exptl_crystal_size_max 0.13
_exptl_crystal_size_mid 0.12
_exptl_crystal_size_min 0.11
_refine_diff_density_max 1.314
_refine_diff_density_min -0.966
_refine_diff_density_rms 0.144
_refine_ls_extinction_coef 0.00014(3)
_refine_ls_extinction_expression Fc^*^=kFc[1+0.001xFc^2^\l^3^/sin(2\q)]^-1/4^
_refine_ls_extinction_method 'SHELXL-2018/3 (Sheldrick 2018)'
_refine_ls_goodness_of_fit_ref 1.038
_refine_ls_hydrogen_treatment constr
_refine_ls_matrix_type full
_refine_ls_number_parameters 786
_refine_ls_number_reflns 14089
_refine_ls_number_restraints 0
_refine_ls_restrained_S_all 1.038
_refine_ls_R_factor_all 0.1095
_refine_ls_R_factor_gt 0.1005
_refine_ls_shift/su_max 0.001
_refine_ls_shift/su_mean 0.000
_refine_ls_structure_factor_coef Fsqd
_refine_ls_weighting_details 'w=1/[\s^2^(Fo^2^)+(0.0433P)^2^+106.7680P] where P=(Fo^2^+2Fc^2^)/3'
_refine_ls_weighting_scheme calc
_refine_ls_wR_factor_gt 0.2436
_refine_ls_wR_factor_ref 0.2484
_reflns_Friedel_coverage 0.000
_reflns_number_gt 12001
_reflns_number_total 14089
_reflns_threshold_expression 'I > 2\s(I)'
_cod_data_source_file d4dt02469a2.cif
_cod_data_source_block li-cz-s1-br
_cod_depositor_comments 'Adding full bibliography for 7717316--7717322.cif.'
_cod_database_code 7717317
_shelx_shelxl_version_number 2018/3
_shelx_space_group_comment
;
The symmetry employed for this shelxl refinement is uniquely defined
by the following loop, which should always be used as a source of
symmetry information in preference to the above space-group names.
They are only intended as comments.
;
_shelx_estimated_absorpt_t_max 0.803
_shelx_estimated_absorpt_t_min 0.773
_olex2_refinement_description
;
1. Fixed Uiso
 At 1.2 times of:
  All C(H) groups
 At 1.5 times of:
  All C(H,H,H) groups
2.a Aromatic/amide H refined with riding coordinates:
 C68(H68), C70(H70), C30(H30), C45(H45), C71(H71), C27(H27), C37(H37),
 C40(H40), C51(H51), C39(H39), C77(H77), C65(H65), C33(H33), C31(H31), C43(H43),
  C64(H64), C78(H78), C66(H66), C52(H52), C15(H15), C62(H62), C75(H75),
 C57(H57), C41(H41), C63(H63), C48(H48), C42(H42), C36(H36), C21(H21), C55(H55),
  C76(H76), C17(H17), C18(H18), C58(H58), C34(H34), C46(H46), C35(H35),
 C49(H49), C54(H54), C47(H47), C1(H1), C9(H9), C16(H16), C24(H24), C53(H53),
 C60(H60), C12(H12), C59(H59), C22(H22), C23(H23), C5(H5), C11(H11), C10(H10),
 C4(H4), C6(H6)
2.b Idealised Me refined as rotating group:
 C79(H79A,H79B,H79C)
;
_olex2_submission_special_instructions 'No special instructions were received'
_oxdiff_exptl_absorpt_empirical_details
;
Empirical correction (ABSPACK) includes:
- Absorption correction using spherical harmonics
- Frame scaling
;
_oxdiff_exptl_absorpt_empirical_full_max 1.705
_oxdiff_exptl_absorpt_empirical_full_min 0.589

loop_
_space_group_symop_operation_xyz
'x, y, z'
'-x+1/2, y+1/2, -z+1/2'
'-x, -y, -z'
'x-1/2, -y-1/2, z-1/2'

loop_
_atom_site_label
_atom_site_type_symbol
_atom_site_fract_x
_atom_site_fract_y
_atom_site_fract_z
_atom_site_U_iso_or_equiv
_atom_site_adp_type
_atom_site_occupancy
_atom_site_site_symmetry_order
_atom_site_calc_flag
_atom_site_refinement_flags_posn
_atom_site_refinement_flags_adp
_atom_site_refinement_flags_occupancy
_atom_site_disorder_assembly
_atom_site_disorder_group
Br1 Br 0.75224(5) 0.23111(6) 0.62402(2) 0.0339(2) Uani 1 1 d . . . . .
Cu1 Cu 0.63316(6) 0.16408(7) 0.66023(3) 0.0231(2) Uani 1 1 d . . . . .
P3 P 0.71646(12) 0.07070(11) 0.70324(4) 0.0236(3) Uani 1 1 d . . . . .
P2 P 0.51733(11) 0.07495(11) 0.62536(4) 0.0215(3) Uani 1 1 d . . . . .
P1 P 0.51943(11) 0.28369(11) 0.66423(4) 0.0223(3) Uani 1 1 d . . . . .
N1 N 0.5307(4) -0.0242(4) 0.83326(15) 0.0295(12) Uani 1 1 d . . . . .
N2 N 0.2237(4) 0.3901(4) 0.57278(16) 0.0295(12) Uani 1 1 d . . . . .
N3 N 0.2509(4) 0.2177(5) 0.52881(17) 0.0373(14) Uani 1 1 d . . . . .
C68 C 0.5670(4) 0.0557(4) 0.74579(18) 0.0239(13) Uani 1 1 d . . . . .
H68 H 0.526933 0.079920 0.725541 0.029 Uiso 1 1 calc R U . . .
C69 C 0.5258(5) 0.0325(4) 0.77677(18) 0.0250(13) Uani 1 1 d . . . . .
C44 C 0.5356(5) -0.0011(4) 0.58677(18) 0.0262(13) Uani 1 1 d . . . . .
C32 C 0.5436(4) 0.4148(4) 0.65581(18) 0.0246(13) Uani 1 1 d . . . . .
C70 C 0.6876(5) -0.0169(5) 0.80585(18) 0.0292(14) Uani 1 1 d . . . . .
H70 H 0.728496 -0.041120 0.825903 0.035 Uiso 1 1 calc R U . . .
C26 C 0.2920(5) 0.3140(5) 0.58351(18) 0.0282(14) Uani 1 1 d . . . . .
C72 C 0.5865(5) -0.0050(5) 0.80672(18) 0.0264(13) Uani 1 1 d . . . . .
C30 C 0.3711(5) 0.1570(5) 0.57614(18) 0.0266(14) Uani 1 1 d . . . . .
H30 H 0.376335 0.097795 0.563004 0.032 Uiso 1 1 calc R U . . .
C45 C 0.4763(5) -0.0812(5) 0.5753(2) 0.0334(15) Uani 1 1 d . . . . .
H45 H 0.422569 -0.098189 0.587630 0.040 Uiso 1 1 calc R U . . .
C28 C 0.4250(5) 0.2582(5) 0.62673(18) 0.0248(13) Uani 1 1 d . . . . .
C71 C 0.7250(5) 0.0077(4) 0.77508(18) 0.0273(14) Uani 1 1 d . . . . .
H71 H 0.793146 0.000501 0.774203 0.033 Uiso 1 1 calc R U . . .
C67 C 0.6668(5) 0.0433(5) 0.74468(18) 0.0281(14) Uani 1 1 d . . . . .
C27 C 0.3550(5) 0.3285(4) 0.61449(18) 0.0246(13) Uani 1 1 d . . . . .
H27 H 0.350278 0.387745 0.627644 0.030 Uiso 1 1 calc R U . . .
C37 C 0.3592(4) 0.3084(5) 0.7046(2) 0.0277(14) Uani 1 1 d . . . . .
H37 H 0.317418 0.307811 0.682781 0.033 Uiso 1 1 calc R U . . .
C40 C 0.4805(5) 0.3069(5) 0.76800(19) 0.0282(14) Uani 1 1 d . . . . .
H40 H 0.522197 0.305728 0.789807 0.034 Uiso 1 1 calc R U . . .
C73 C 0.4275(5) 0.0379(5) 0.78709(18) 0.0259(13) Uani 1 1 d . . . . .
C61 C 0.8406(5) 0.1161(5) 0.71691(17) 0.0255(13) Uani 1 1 d . . . . .
C51 C 0.7356(5) -0.1395(5) 0.7042(2) 0.0302(15) Uani 1 1 d . . . . .
H51 H 0.718468 -0.137808 0.727735 0.036 Uiso 1 1 calc R U . . .
C25 C 0.3029(5) 0.2297(5) 0.56301(19) 0.0293(14) Uani 1 1 d . . . . .
C39 C 0.5183(5) 0.2893(4) 0.73632(18) 0.0274(14) Uani 1 1 d . . . . .
H39 H 0.585968 0.275880 0.736442 0.033 Uiso 1 1 calc R U . . .
C77 C 0.2600(5) 0.0732(5) 0.7899(2) 0.0360(17) Uani 1 1 d . . . . .
H77 H 0.199152 0.098346 0.779336 0.043 Uiso 1 1 calc R U . . .
C65 C 1.0137(5) 0.0906(5) 0.7311(2) 0.0318(15) Uani 1 1 d . . . . .
H65 H 1.068290 0.047296 0.734616 0.038 Uiso 1 1 calc R U . . .
C33 C 0.5257(6) 0.4897(5) 0.6797(2) 0.0343(16) Uani 1 1 d . . . . .
H33 H 0.501375 0.473662 0.701444 0.041 Uiso 1 1 calc R U . . .
C56 C 0.4442(5) -0.0044(5) 0.65079(18) 0.0265(13) Uani 1 1 d . . . . .
C38 C 0.4575(5) 0.2912(4) 0.70428(18) 0.0241(13) Uani 1 1 d . . . . .
C31 C 0.5740(5) 0.4413(5) 0.6238(2) 0.0356(16) Uani 1 1 d . . . . .
H31 H 0.584062 0.391233 0.607041 0.043 Uiso 1 1 calc R U . . .
C50 C 0.7409(5) -0.0520(5) 0.68527(19) 0.0288(14) Uani 1 1 d . . . . .
C74 C 0.4338(5) 0.0019(5) 0.82195(19) 0.0294(14) Uani 1 1 d . . . . .
C20 C 0.2462(5) 0.4912(5) 0.5708(2) 0.0335(16) Uani 1 1 d . . . . .
C43 C 0.6115(5) 0.0240(5) 0.5679(2) 0.0329(15) Uani 1 1 d . . . . .
H43 H 0.652367 0.078435 0.575457 0.039 Uiso 1 1 calc R U . . .
C64 C 1.0273(6) 0.1917(5) 0.7347(2) 0.0389(18) Uani 1 1 d . . . . .
H64 H 1.090982 0.217924 0.740676 0.047 Uiso 1 1 calc R U . . .
C78 C 0.3394(5) 0.0752(5) 0.7709(2) 0.0298(15) Uani 1 1 d . . . . .
H78 H 0.333967 0.101157 0.747447 0.036 Uiso 1 1 calc R U . . .
C66 C 0.9205(5) 0.0523(5) 0.72249(19) 0.0286(14) Uani 1 1 d . . . . .
H66 H 0.911125 -0.017179 0.720372 0.034 Uiso 1 1 calc R U . . .
C52 C 0.7555(5) -0.2298(5) 0.6887(2) 0.0373(17) Uani 1 1 d . . . . .
H52 H 0.753592 -0.289406 0.701855 0.045 Uiso 1 1 calc R U . . .
C15 C 0.0689(5) 0.2927(5) 0.5612(2) 0.0338(16) Uani 1 1 d . . . . .
H15 H 0.097568 0.230807 0.568233 0.041 Uiso 1 1 calc R U . . .
C13 C 0.1233(5) 0.3766(5) 0.56186(18) 0.0295(14) Uani 1 1 d . . . . .
C62 C 0.8553(5) 0.2170(5) 0.72019(19) 0.0323(15) Uani 1 1 d . . . . .
H62 H 0.801334 0.260791 0.715909 0.039 Uiso 1 1 calc R U . . .
C75 C 0.3543(6) -0.0010(6) 0.8410(2) 0.0393(17) Uani 1 1 d . . . . .
H75 H 0.359277 -0.026751 0.864500 0.047 Uiso 1 1 calc R U . . .
C14 C 0.0826(5) 0.4701(5) 0.55240(19) 0.0334(16) Uani 1 1 d . . . . .
C57 C 0.4854(5) -0.0935(5) 0.6636(2) 0.0355(16) Uani 1 1 d . . . . .
H57 H 0.547796 -0.113147 0.657870 0.043 Uiso 1 1 calc R U . . .
C41 C 0.3818(5) 0.3262(5) 0.7678(2) 0.0348(16) Uani 1 1 d . . . . .
H41 H 0.356053 0.339300 0.789540 0.042 Uiso 1 1 calc R U . . .
C63 C 0.9475(6) 0.2546(5) 0.7296(2) 0.0409(19) Uani 1 1 d . . . . .
H63 H 0.956446 0.323932 0.732592 0.049 Uiso 1 1 calc R U . . .
C48 C 0.6290(6) -0.0295(6) 0.5381(2) 0.0394(17) Uani 1 1 d . . . . .
H48 H 0.679856 -0.009695 0.524726 0.047 Uiso 1 1 calc R U . . .
C29 C 0.4304(5) 0.1703(4) 0.60773(18) 0.0255(13) Uani 1 1 d . . . . .
C42 C 0.3201(6) 0.3265(5) 0.7359(2) 0.0370(17) Uani 1 1 d . . . . .
H42 H 0.252253 0.339011 0.735724 0.044 Uiso 1 1 calc R U . . .
C36 C 0.5903(6) 0.5389(6) 0.6156(2) 0.0415(18) Uani 1 1 d . . . . .
H36 H 0.612898 0.555272 0.593577 0.050 Uiso 1 1 calc R U . . .
C21 C 0.3357(5) 0.5396(6) 0.5782(2) 0.043(2) Uani 1 1 d . . . . .
H21 H 0.394135 0.504491 0.585794 0.052 Uiso 1 1 calc R U . . .
C55 C 0.3556(6) 0.0237(6) 0.6603(2) 0.0435(19) Uani 1 1 d . . . . .
H55 H 0.328013 0.085165 0.652164 0.052 Uiso 1 1 calc R U . . .
C3 C 0.1598(5) 0.1521(7) 0.4808(2) 0.043(2) Uani 1 1 d . . . . .
C76 C 0.2670(5) 0.0354(6) 0.8242(2) 0.0402(18) Uani 1 1 d . . . . .
H76 H 0.210634 0.034441 0.836342 0.048 Uiso 1 1 calc R U . . .
C17 C -0.0719(5) 0.3925(6) 0.5397(2) 0.0405(18) Uani 1 1 d . . . . .
H17 H -0.139836 0.396072 0.531886 0.049 Uiso 1 1 calc R U . . .
C19 C 0.1592(5) 0.5427(5) 0.5578(2) 0.0354(16) Uani 1 1 d . . . . .
C18 C -0.0176(5) 0.4770(6) 0.5407(2) 0.0371(17) Uani 1 1 d . . . . .
H18 H -0.046626 0.538705 0.533601 0.044 Uiso 1 1 calc R U . . .
C2 C 0.2009(6) 0.1328(6) 0.5164(2) 0.0431(19) Uani 1 1 d . . . . .
C58 C 0.4347(6) -0.1530(6) 0.6846(2) 0.046(2) Uani 1 1 d . . . . .
H58 H 0.462133 -0.214478 0.692750 0.055 Uiso 1 1 calc R U . . .
C34 C 0.5436(7) 0.5869(6) 0.6716(2) 0.046(2) Uani 1 1 d . . . . .
H34 H 0.535022 0.637093 0.688441 0.055 Uiso 1 1 calc R U . . .
C8 C 0.2452(6) 0.2902(7) 0.5002(2) 0.045(2) Uani 1 1 d . . . . .
C46 C 0.4952(6) -0.1355(5) 0.5462(2) 0.0400(18) Uani 1 1 d . . . . .
H46 H 0.454857 -0.190310 0.538722 0.048 Uiso 1 1 calc R U . . .
C35 C 0.5738(6) 0.6127(6) 0.6394(2) 0.047(2) Uani 1 1 d . . . . .
H35 H 0.583060 0.680176 0.633696 0.056 Uiso 1 1 calc R U . . .
C49 C 0.7653(5) -0.0550(5) 0.6509(2) 0.0354(16) Uani 1 1 d . . . . .
H49 H 0.770360 0.004988 0.638151 0.043 Uiso 1 1 calc R U . . .
C54 C 0.7827(7) -0.1448(6) 0.6348(3) 0.049(2) Uani 1 1 d . . . . .
H54 H 0.797451 -0.146531 0.610934 0.059 Uiso 1 1 calc R U . . .
C47 C 0.5732(6) -0.1107(6) 0.5277(2) 0.0413(18) Uani 1 1 d . . . . .
H47 H 0.587523 -0.149528 0.508070 0.050 Uiso 1 1 calc R U . . .
C1 C 0.1889(5) 0.0475(6) 0.5335(3) 0.046(2) Uani 1 1 d . . . . .
H1 H 0.214260 0.038916 0.557747 0.056 Uiso 1 1 calc R U . . .
C9 C 0.2938(7) 0.3785(6) 0.4994(2) 0.047(2) Uani 1 1 d . . . . .
H9 H 0.334797 0.402738 0.519431 0.056 Uiso 1 1 calc R U . . .
C16 C -0.0306(6) 0.3010(6) 0.5498(2) 0.0396(18) Uani 1 1 d . . . . .
H16 H -0.070775 0.243718 0.548938 0.048 Uiso 1 1 calc R U . . .
C24 C 0.1637(7) 0.6449(7) 0.5534(3) 0.052(2) Uani 1 1 d . . . . .
H24 H 0.106821 0.680856 0.544550 0.063 Uiso 1 1 calc R U . . .
C53 C 0.7781(7) -0.2323(6) 0.6541(2) 0.048(2) Uani 1 1 d . . . . .
H53 H 0.790556 -0.293922 0.643470 0.058 Uiso 1 1 calc R U . . .
C79 C 0.5652(6) -0.0607(7) 0.8687(2) 0.046(2) Uani 1 1 d . . . . .
H79A H 0.625702 -0.098185 0.867858 0.069 Uiso 1 1 calc R U . . .
H79B H 0.515493 -0.103780 0.877000 0.069 Uiso 1 1 calc R U . . .
H79C H 0.577614 -0.004632 0.884961 0.069 Uiso 1 1 calc R U . . .
C60 C 0.3053(6) -0.0364(7) 0.6818(3) 0.059(3) Uani 1 1 d . . . . .
H60 H 0.243544 -0.016660 0.688161 0.071 Uiso 1 1 calc R U . . .
C12 C 0.1716(7) 0.3024(8) 0.4391(2) 0.056(3) Uani 1 1 d . . . . .
H12 H 0.130722 0.277896 0.419133 0.068 Uiso 1 1 calc R U . . .
C59 C 0.3467(7) -0.1256(7) 0.6939(3) 0.060(3) Uani 1 1 d . . . . .
H59 H 0.313349 -0.167274 0.708672 0.072 Uiso 1 1 calc R U . . .
C7 C 0.1884(7) 0.2490(7) 0.4712(2) 0.052(2) Uani 1 1 d . . . . .
C22 C 0.3350(8) 0.6420(7) 0.5740(3) 0.066(3) Uani 1 1 d . . . . .
H22 H 0.394311 0.677411 0.579734 0.080 Uiso 1 1 calc R U . . .
C23 C 0.2519(8) 0.6939(7) 0.5620(3) 0.071(3) Uani 1 1 d . . . . .
H23 H 0.254872 0.763704 0.559448 0.085 Uiso 1 1 calc R U . . .
C5 C 0.0984(7) -0.0153(8) 0.4800(3) 0.063(3) Uani 1 1 d . . . . .
H5 H 0.064108 -0.068142 0.467641 0.075 Uiso 1 1 calc R U . . .
C11 C 0.2197(8) 0.3955(9) 0.4386(3) 0.067(3) Uani 1 1 d . . . . .
H11 H 0.210232 0.434630 0.417675 0.081 Uiso 1 1 calc R U . . .
C10 C 0.2798(8) 0.4306(9) 0.4676(3) 0.067(3) Uani 1 1 d . . . . .
H10 H 0.312398 0.491978 0.465804 0.080 Uiso 1 1 calc R U . . .
C4 C 0.1365(7) -0.0298(8) 0.5140(3) 0.064(3) Uani 1 1 d . . . . .
H4 H 0.128438 -0.091931 0.525009 0.077 Uiso 1 1 calc R U . . .
C6 C 0.1074(7) 0.0743(9) 0.4623(3) 0.066(3) Uani 1 1 d . . . . .
H6 H 0.078946 0.082678 0.438376 0.080 Uiso 1 1 calc R U . . .

loop_
_atom_site_aniso_label
_atom_site_aniso_U_11
_atom_site_aniso_U_22
_atom_site_aniso_U_33
_atom_site_aniso_U_23
_atom_site_aniso_U_13
_atom_site_aniso_U_12
Br1 0.0266(4) 0.0310(4) 0.0454(4) 0.0010(3) 0.0095(3) -0.0074(3)
Cu1 0.0157(4) 0.0162(4) 0.0374(5) -0.0003(4) 0.0034(4) -0.0009(3)
P3 0.0203(8) 0.0146(7) 0.0360(9) 0.0006(6) 0.0033(6) 0.0005(6)
P2 0.0158(7) 0.0124(7) 0.0367(9) -0.0022(6) 0.0050(6) -0.0006(6)
P1 0.0209(7) 0.0116(7) 0.0346(8) -0.0018(6) 0.0036(6) 0.0013(6)
N1 0.027(3) 0.026(3) 0.036(3) 0.003(2) 0.005(2) 0.003(2)
N2 0.024(3) 0.024(3) 0.041(3) 0.004(2) 0.004(2) 0.009(2)
N3 0.030(3) 0.041(4) 0.039(3) -0.008(3) -0.002(3) 0.012(3)
C68 0.020(3) 0.009(3) 0.043(4) 0.000(2) 0.003(3) 0.002(2)
C69 0.023(3) 0.011(3) 0.041(4) -0.002(2) 0.003(3) 0.001(2)
C44 0.031(3) 0.013(3) 0.034(3) -0.003(2) 0.004(3) 0.005(3)
C32 0.013(3) 0.012(3) 0.048(4) -0.005(3) 0.000(3) 0.001(2)
C70 0.027(3) 0.022(3) 0.037(4) -0.003(3) -0.003(3) 0.006(3)
C26 0.031(4) 0.019(3) 0.036(4) 0.004(3) 0.007(3) 0.010(3)
C72 0.026(3) 0.018(3) 0.035(3) -0.002(3) 0.003(3) 0.001(3)
C30 0.020(3) 0.017(3) 0.043(4) -0.004(3) 0.007(3) 0.003(2)
C45 0.024(3) 0.029(4) 0.048(4) -0.007(3) 0.008(3) -0.006(3)
C28 0.022(3) 0.017(3) 0.035(3) 0.001(2) 0.002(3) -0.003(2)
C71 0.028(3) 0.012(3) 0.042(4) -0.004(3) 0.003(3) -0.002(2)
C67 0.033(4) 0.017(3) 0.036(4) -0.001(3) 0.008(3) -0.010(3)
C27 0.022(3) 0.014(3) 0.039(4) 0.000(2) 0.008(3) 0.001(2)
C37 0.014(3) 0.020(3) 0.049(4) 0.000(3) 0.004(3) 0.000(2)
C40 0.025(3) 0.017(3) 0.043(4) 0.000(3) 0.006(3) -0.001(2)
C73 0.023(3) 0.015(3) 0.040(4) 0.000(3) 0.003(3) 0.004(2)
C61 0.028(3) 0.020(3) 0.029(3) 0.001(2) 0.004(3) -0.001(3)
C51 0.019(3) 0.016(3) 0.055(4) 0.000(3) 0.000(3) 0.003(2)
C25 0.019(3) 0.030(4) 0.039(4) -0.001(3) 0.001(3) 0.011(3)
C39 0.030(3) 0.013(3) 0.040(4) 0.001(3) 0.006(3) 0.000(2)
C77 0.020(3) 0.026(4) 0.060(5) 0.003(3) -0.002(3) -0.004(3)
C65 0.027(3) 0.020(3) 0.048(4) 0.003(3) 0.006(3) 0.008(3)
C33 0.040(4) 0.015(3) 0.048(4) -0.004(3) 0.005(3) -0.003(3)
C56 0.025(3) 0.018(3) 0.038(4) -0.003(3) 0.007(3) -0.002(3)
C38 0.022(3) 0.013(3) 0.039(4) -0.001(2) 0.013(3) 0.002(2)
C31 0.034(4) 0.028(4) 0.045(4) -0.002(3) 0.010(3) -0.001(3)
C50 0.027(3) 0.016(3) 0.043(4) -0.003(3) 0.004(3) 0.000(3)
C74 0.018(3) 0.030(3) 0.041(4) 0.000(3) 0.004(3) -0.001(3)
C20 0.026(3) 0.029(4) 0.046(4) 0.010(3) 0.009(3) 0.008(3)
C43 0.029(4) 0.024(3) 0.047(4) -0.008(3) 0.009(3) -0.003(3)
C64 0.038(4) 0.027(4) 0.049(4) 0.007(3) -0.005(3) -0.013(3)
C78 0.016(3) 0.023(3) 0.049(4) 0.005(3) 0.000(3) -0.004(3)
C66 0.026(3) 0.013(3) 0.047(4) 0.000(3) 0.007(3) -0.004(2)
C52 0.029(4) 0.020(3) 0.062(5) -0.002(3) 0.001(3) 0.000(3)
C15 0.031(4) 0.025(3) 0.045(4) -0.005(3) 0.001(3) 0.011(3)
C13 0.026(3) 0.031(4) 0.031(3) -0.001(3) 0.002(3) 0.009(3)
C62 0.036(4) 0.014(3) 0.044(4) 0.000(3) -0.002(3) 0.001(3)
C75 0.035(4) 0.040(4) 0.043(4) 0.008(3) 0.006(3) 0.002(3)
C14 0.037(4) 0.031(4) 0.033(4) 0.006(3) 0.007(3) 0.014(3)
C57 0.028(4) 0.030(4) 0.051(4) 0.004(3) 0.010(3) 0.005(3)
C41 0.037(4) 0.025(3) 0.045(4) 0.002(3) 0.017(3) 0.001(3)
C63 0.043(4) 0.007(3) 0.068(5) 0.002(3) -0.014(4) -0.002(3)
C48 0.038(4) 0.030(4) 0.053(5) -0.005(3) 0.016(3) 0.002(3)
C29 0.029(3) 0.014(3) 0.035(3) -0.001(2) 0.009(3) -0.005(2)
C42 0.036(4) 0.029(4) 0.049(4) 0.004(3) 0.016(3) 0.003(3)
C36 0.039(4) 0.028(4) 0.058(5) 0.005(3) 0.006(4) -0.012(3)
C21 0.024(4) 0.027(4) 0.078(6) 0.019(4) 0.004(4) 0.005(3)
C55 0.053(5) 0.023(4) 0.058(5) 0.011(3) 0.021(4) 0.005(3)
C3 0.024(4) 0.061(5) 0.044(4) -0.015(4) -0.001(3) 0.009(4)
C76 0.021(3) 0.046(5) 0.054(5) 0.006(4) 0.008(3) 0.000(3)
C17 0.020(3) 0.055(5) 0.046(4) -0.005(4) -0.001(3) 0.013(3)
C19 0.034(4) 0.030(4) 0.043(4) 0.010(3) 0.008(3) 0.011(3)
C18 0.029(4) 0.042(4) 0.040(4) 0.004(3) 0.004(3) 0.014(3)
C2 0.028(4) 0.039(4) 0.061(5) -0.016(4) 0.003(3) 0.002(3)
C58 0.048(5) 0.027(4) 0.067(6) 0.015(4) 0.023(4) 0.012(3)
C34 0.057(5) 0.019(4) 0.060(5) -0.007(3) 0.002(4) -0.002(3)
C8 0.037(4) 0.059(5) 0.038(4) -0.008(4) 0.005(3) 0.026(4)
C46 0.044(4) 0.024(4) 0.053(5) -0.013(3) 0.009(4) -0.013(3)
C35 0.049(5) 0.022(4) 0.066(6) 0.005(4) -0.004(4) -0.009(3)
C49 0.032(4) 0.019(3) 0.058(5) -0.003(3) 0.017(3) -0.001(3)
C54 0.065(6) 0.023(4) 0.065(6) -0.007(4) 0.026(5) 0.001(4)
C47 0.046(5) 0.030(4) 0.049(4) -0.013(3) 0.012(4) 0.011(3)
C1 0.023(4) 0.041(5) 0.073(6) -0.016(4) -0.003(4) 0.002(3)
C9 0.047(5) 0.038(4) 0.058(5) 0.004(4) 0.017(4) 0.006(4)
C16 0.029(4) 0.035(4) 0.054(5) -0.009(3) -0.001(3) 0.003(3)
C24 0.052(5) 0.041(5) 0.065(6) 0.019(4) 0.008(4) 0.015(4)
C53 0.057(5) 0.025(4) 0.064(6) -0.012(4) 0.012(4) 0.002(4)
C79 0.034(4) 0.064(6) 0.040(4) 0.012(4) 0.003(3) 0.007(4)
C60 0.032(4) 0.041(5) 0.112(8) 0.022(5) 0.046(5) 0.004(4)
C12 0.047(5) 0.078(7) 0.045(5) 0.004(4) 0.007(4) 0.051(5)
C59 0.058(6) 0.041(5) 0.090(7) 0.032(5) 0.045(5) 0.016(4)
C7 0.050(5) 0.060(6) 0.046(5) -0.005(4) 0.005(4) 0.022(4)
C22 0.050(6) 0.043(5) 0.102(8) 0.029(5) -0.006(5) -0.011(4)
C23 0.068(7) 0.037(5) 0.104(9) 0.032(5) -0.001(6) -0.003(5)
C5 0.042(5) 0.055(6) 0.085(7) -0.027(5) -0.014(5) -0.004(4)
C11 0.080(8) 0.069(7) 0.055(6) 0.017(5) 0.019(5) 0.048(6)
C10 0.077(7) 0.068(7) 0.062(6) 0.021(5) 0.030(6) 0.036(6)
C4 0.038(5) 0.048(6) 0.103(8) -0.021(5) -0.002(5) -0.005(4)
C6 0.037(5) 0.085(8) 0.074(7) -0.034(6) -0.004(4) 0.006(5)

loop_
_atom_type_symbol
_atom_type_description
_atom_type_scat_dispersion_real
_atom_type_scat_dispersion_imag
_atom_type_scat_source
C C 0.0181 0.0091 'International Tables Vol C Tables 4.2.6.8 and 6.1.1.4'
H H 0.0000 0.0000 'International Tables Vol C Tables 4.2.6.8 and 6.1.1.4'
Br Br -0.6763 1.2805 'International Tables Vol C Tables 4.2.6.8 and 6.1.1.4'
Cu Cu -1.9646 0.5888 'International Tables Vol C Tables 4.2.6.8 and 6.1.1.4'
N N 0.0311 0.0180 'International Tables Vol C Tables 4.2.6.8 and 6.1.1.4'
P P 0.2955 0.4335 'International Tables Vol C Tables 4.2.6.8 and 6.1.1.4'

loop_
_geom_angle_atom_site_label_1
_geom_angle_atom_site_label_2
_geom_angle_atom_site_label_3
_geom_angle
_geom_angle_site_symmetry_1
_geom_angle_site_symmetry_3
_geom_angle_publ_flag
P3 Cu1 Br1 107.12(6) . . ?
P3 Cu1 P2 112.48(7) . . ?
P3 Cu1 P1 130.16(7) . . ?
P2 Cu1 Br1 109.93(6) . . ?
P1 Cu1 Br1 106.84(6) . . ?
P1 Cu1 P2 88.43(6) . . ?
C67 P3 Cu1 121.5(2) . . ?
C67 P3 C61 104.9(3) . . ?
C67 P3 C50 103.9(3) . . ?
C61 P3 Cu1 113.2(2) . . ?
C61 P3 C50 101.6(3) . . ?
C50 P3 Cu1 109.6(2) . . ?
C44 P2 Cu1 127.2(2) . . ?
C44 P2 C29 104.5(3) . . ?
C56 P2 Cu1 113.3(2) . . ?
C56 P2 C44 103.3(3) . . ?
C56 P2 C29 103.1(3) . . ?
C29 P2 Cu1 102.9(2) . . ?
C32 P1 Cu1 122.3(2) . . ?
C32 P1 C28 99.9(3) . . ?
C28 P1 Cu1 104.3(2) . . ?
C38 P1 Cu1 119.2(2) . . ?
C38 P1 C32 101.7(3) . . ?
C38 P1 C28 107.1(3) . . ?
C72 N1 C74 109.1(6) . . ?
C72 N1 C79 126.4(6) . . ?
C74 N1 C79 124.3(6) . . ?
C20 N2 C26 125.2(6) . . ?
C20 N2 C13 109.0(5) . . ?
C13 N2 C26 125.9(6) . . ?
C25 N3 C8 125.6(7) . . ?
C2 N3 C25 125.6(7) . . ?
C2 N3 C8 108.7(7) . . ?
C69 C68 H68 120.0 . . ?
C67 C68 H68 120.0 . . ?
C67 C68 C69 119.9(6) . . ?
C68 C69 C72 119.4(6) . . ?
C68 C69 C73 134.2(6) . . ?
C72 C69 C73 106.4(6) . . ?
C45 C44 P2 123.6(5) . . ?
C43 C44 P2 117.5(5) . . ?
C43 C44 C45 118.9(6) . . ?
C33 C32 P1 122.4(5) . . ?
C31 C32 P1 118.9(5) . . ?
C31 C32 C33 118.6(6) . . ?
C72 C70 H70 121.2 . . ?
C71 C70 H70 121.2 . . ?
C71 C70 C72 117.7(6) . . ?
C27 C26 N2 117.9(6) . . ?
C27 C26 C25 119.1(6) . . ?
C25 C26 N2 122.8(6) . . ?
N1 C72 C69 109.1(6) . . ?
N1 C72 C70 130.0(6) . . ?
C70 C72 C69 120.9(6) . . ?
C25 C30 H30 119.4 . . ?
C29 C30 H30 119.4 . . ?
C29 C30 C25 121.2(6) . . ?
C44 C45 H45 119.8 . . ?
C46 C45 C44 120.3(7) . . ?
C46 C45 H45 119.8 . . ?
C27 C28 P1 121.9(5) . . ?
C27 C28 C29 119.0(6) . . ?
C29 C28 P1 118.8(5) . . ?
C70 C71 H71 118.5 . . ?
C70 C71 C67 122.9(6) . . ?
C67 C71 H71 118.5 . . ?
C68 C67 P3 118.3(5) . . ?
C68 C67 C71 119.1(6) . . ?
C71 C67 P3 122.5(5) . . ?
C26 C27 C28 121.7(6) . . ?
C26 C27 H27 119.2 . . ?
C28 C27 H27 119.2 . . ?
C38 C37 H37 119.3 . . ?
C38 C37 C42 121.4(7) . . ?
C42 C37 H37 119.3 . . ?
C39 C40 H40 120.0 . . ?
C39 C40 C41 119.9(7) . . ?
C41 C40 H40 120.0 . . ?
C74 C73 C69 106.3(6) . . ?
C78 C73 C69 133.8(6) . . ?
C78 C73 C74 119.7(6) . . ?
C66 C61 P3 122.0(5) . . ?
C62 C61 P3 118.5(5) . . ?
C62 C61 C66 119.4(6) . . ?
C50 C51 H51 119.9 . . ?
C50 C51 C52 120.1(7) . . ?
C52 C51 H51 119.9 . . ?
C26 C25 N3 121.8(6) . . ?
C26 C25 C30 118.9(6) . . ?
C30 C25 N3 119.2(6) . . ?
C40 C39 H39 119.9 . . ?
C40 C39 C38 120.2(6) . . ?
C38 C39 H39 119.9 . . ?
C78 C77 H77 119.2 . . ?
C78 C77 C76 121.6(7) . . ?
C76 C77 H77 119.2 . . ?
C64 C65 H65 120.0 . . ?
C64 C65 C66 120.1(7) . . ?
C66 C65 H65 120.0 . . ?
C32 C33 H33 120.2 . . ?
C34 C33 C32 119.6(7) . . ?
C34 C33 H33 120.2 . . ?
C57 C56 P2 117.7(5) . . ?
C55 C56 P2 122.9(5) . . ?
C55 C56 C57 119.2(6) . . ?
C37 C38 P1 124.9(5) . . ?
C37 C38 C39 119.3(6) . . ?
C39 C38 P1 115.5(5) . . ?
C32 C31 H31 119.2 . . ?
C32 C31 C36 121.5(7) . . ?
C36 C31 H31 119.2 . . ?
C51 C50 P3 123.6(5) . . ?
C49 C50 P3 116.7(5) . . ?
C49 C50 C51 119.7(6) . . ?
N1 C74 C73 109.1(6) . . ?
C75 C74 N1 128.3(7) . . ?
C75 C74 C73 122.6(6) . . ?
N2 C20 C19 108.2(6) . . ?
C21 C20 N2 129.8(6) . . ?
C21 C20 C19 122.0(7) . . ?
C44 C43 H43 119.7 . . ?
C44 C43 C48 120.7(7) . . ?
C48 C43 H43 119.7 . . ?
C65 C64 H64 120.1 . . ?
C65 C64 C63 119.8(7) . . ?
C63 C64 H64 120.1 . . ?
C73 C78 H78 121.1 . . ?
C77 C78 C73 117.9(7) . . ?
C77 C78 H78 121.1 . . ?
C61 C66 H66 120.1 . . ?
C65 C66 C61 119.9(6) . . ?
C65 C66 H66 120.1 . . ?
C51 C52 H52 120.1 . . ?
C53 C52 C51 119.9(7) . . ?
C53 C52 H52 120.1 . . ?
C13 C15 H15 121.3 . . ?
C13 C15 C16 117.4(7) . . ?
C16 C15 H15 121.3 . . ?
N2 C13 C14 107.9(6) . . ?
C15 C13 N2 129.4(6) . . ?
C15 C13 C14 122.7(7) . . ?
C61 C62 H62 119.7 . . ?
C63 C62 C61 120.6(7) . . ?
C63 C62 H62 119.7 . . ?
C74 C75 H75 121.7 . . ?
C74 C75 C76 116.6(7) . . ?
C76 C75 H75 121.7 . . ?
C13 C14 C19 108.1(6) . . ?
C18 C14 C13 119.1(7) . . ?
C18 C14 C19 132.7(7) . . ?
C56 C57 H57 120.3 . . ?
C58 C57 C56 119.4(7) . . ?
C58 C57 H57 120.3 . . ?
C40 C41 H41 119.9 . . ?
C40 C41 C42 120.2(7) . . ?
C42 C41 H41 119.9 . . ?
C64 C63 H63 119.9 . . ?
C62 C63 C64 120.2(6) . . ?
C62 C63 H63 119.9 . . ?
C43 C48 H48 119.8 . . ?
C47 C48 C43 120.3(7) . . ?
C47 C48 H48 119.8 . . ?
C30 C29 P2 121.4(5) . . ?
C30 C29 C28 119.8(6) . . ?
C28 C29 P2 118.8(5) . . ?
C37 C42 C41 119.0(7) . . ?
C37 C42 H42 120.5 . . ?
C41 C42 H42 120.5 . . ?
C31 C36 H36 120.1 . . ?
C31 C36 C35 119.8(8) . . ?
C35 C36 H36 120.1 . . ?
C20 C21 H21 121.7 . . ?
C22 C21 C20 116.6(7) . . ?
C22 C21 H21 121.7 . . ?
C56 C55 H55 119.5 . . ?
C56 C55 C60 121.0(7) . . ?
C60 C55 H55 119.5 . . ?
C2 C3 C7 108.5(7) . . ?
C6 C3 C2 117.2(9) . . ?
C6 C3 C7 134.2(9) . . ?
C77 C76 H76 119.2 . . ?
C75 C76 C77 121.6(7) . . ?
C75 C76 H76 119.2 . . ?
C18 C17 H17 119.0 . . ?
C18 C17 C16 121.9(7) . . ?
C16 C17 H17 119.0 . . ?
C20 C19 C14 106.9(6) . . ?
C24 C19 C20 118.6(8) . . ?
C24 C19 C14 134.6(7) . . ?
C14 C18 H18 121.0 . . ?
C17 C18 C14 118.1(7) . . ?
C17 C18 H18 121.0 . . ?
N3 C2 C3 107.2(8) . . ?
C1 C2 N3 128.9(8) . . ?
C1 C2 C3 123.9(8) . . ?
C57 C58 H58 119.3 . . ?
C59 C58 C57 121.5(7) . . ?
C59 C58 H58 119.3 . . ?
C33 C34 H34 119.3 . . ?
C35 C34 C33 121.4(8) . . ?
C35 C34 H34 119.3 . . ?
C9 C8 N3 128.2(8) . . ?
C9 C8 C7 124.3(9) . . ?
C7 C8 N3 107.2(8) . . ?
C45 C46 H46 119.8 . . ?
C45 C46 C47 120.4(7) . . ?
C47 C46 H46 119.8 . . ?
C36 C35 H35 120.5 . . ?
C34 C35 C36 119.0(7) . . ?
C34 C35 H35 120.5 . . ?
C50 C49 H49 119.6 . . ?
C50 C49 C54 120.7(7) . . ?
C54 C49 H49 119.6 . . ?
C49 C54 H54 120.4 . . ?
C49 C54 C53 119.2(8) . . ?
C53 C54 H54 120.4 . . ?
C48 C47 C46 119.3(7) . . ?
C48 C47 H47 120.4 . . ?
C46 C47 H47 120.4 . . ?
C2 C1 H1 121.3 . . ?
C2 C1 C4 117.4(9) . . ?
C4 C1 H1 121.3 . . ?
C8 C9 H9 121.9 . . ?
C8 C9 C10 116.2(10) . . ?
C10 C9 H9 121.9 . . ?
C15 C16 C17 120.7(7) . . ?
C15 C16 H16 119.6 . . ?
C17 C16 H16 119.6 . . ?
C19 C24 H24 120.2 . . ?
C23 C24 C19 119.6(8) . . ?
C23 C24 H24 120.2 . . ?
C52 C53 C54 120.4(7) . . ?
C52 C53 H53 119.8 . . ?
C54 C53 H53 119.8 . . ?
N1 C79 H79A 109.5 . . ?
N1 C79 H79B 109.5 . . ?
N1 C79 H79C 109.5 . . ?
H79A C79 H79B 109.5 . . ?
H79A C79 H79C 109.5 . . ?
H79B C79 H79C 109.5 . . ?
C55 C60 H60 120.5 . . ?
C59 C60 C55 119.1(7) . . ?
C59 C60 H60 120.5 . . ?
C7 C12 H12 122.1 . . ?
C7 C12 C11 115.8(9) . . ?
C11 C12 H12 122.1 . . ?
C58 C59 C60 119.8(7) . . ?
C58 C59 H59 120.1 . . ?
C60 C59 H59 120.1 . . ?
C8 C7 C3 108.3(8) . . ?
C8 C7 C12 119.8(10) . . ?
C12 C7 C3 131.8(9) . . ?
C21 C22 H22 118.7 . . ?
C23 C22 C21 122.6(9) . . ?
C23 C22 H22 118.7 . . ?
C24 C23 H23 119.8 . . ?
C22 C23 C24 120.5(9) . . ?
C22 C23 H23 119.8 . . ?
C4 C5 H5 118.6 . . ?
C4 C5 C6 122.7(9) . . ?
C6 C5 H5 118.6 . . ?
C12 C11 H11 119.0 . . ?
C10 C11 C12 122.0(9) . . ?
C10 C11 H11 119.0 . . ?
C9 C10 H10 119.1 . . ?
C11 C10 C9 121.7(11) . . ?
C11 C10 H10 119.1 . . ?
C1 C4 H4 119.8 . . ?
C5 C4 C1 120.4(10) . . ?
C5 C4 H4 119.8 . . ?
C3 C6 H6 120.9 . . ?
C5 C6 C3 118.3(10) . . ?
C5 C6 H6 120.9 . . ?

loop_
_geom_bond_atom_site_label_1
_geom_bond_atom_site_label_2
_geom_bond_distance
_geom_bond_site_symmetry_2
_geom_bond_publ_flag
Br1 Cu1 2.4361(11) . ?
Cu1 P3 2.2653(19) . ?
Cu1 P2 2.2926(18) . ?
Cu1 P1 2.2705(17) . ?
P3 C67 1.824(7) . ?
P3 C61 1.835(7) . ?
P3 C50 1.840(7) . ?
P2 C44 1.830(7) . ?
P2 C56 1.824(7) . ?
P2 C29 1.833(7) . ?
P1 C32 1.839(6) . ?
P1 C28 1.844(7) . ?
P1 C38 1.831(6) . ?
N1 C72 1.362(9) . ?
N1 C74 1.401(8) . ?
N1 C79 1.456(9) . ?
N2 C26 1.421(8) . ?
N2 C20 1.406(9) . ?
N2 C13 1.409(9) . ?
N3 C25 1.415(9) . ?
N3 C2 1.393(10) . ?
N3 C8 1.457(11) . ?
C68 H68 0.9500 . ?
C68 C69 1.399(9) . ?
C68 C67 1.392(9) . ?
C69 C72 1.422(9) . ?
C69 C73 1.457(9) . ?
C44 C45 1.395(9) . ?
C44 C43 1.377(10) . ?
C32 C33 1.400(9) . ?
C32 C31 1.376(10) . ?
C70 H70 0.9500 . ?
C70 C72 1.408(9) . ?
C70 C71 1.371(10) . ?
C26 C27 1.390(10) . ?
C26 C25 1.397(9) . ?
C30 H30 0.9500 . ?
C30 C25 1.411(9) . ?
C30 C29 1.380(9) . ?
C45 H45 0.9500 . ?
C45 C46 1.375(10) . ?
C28 C27 1.395(9) . ?
C28 C29 1.396(9) . ?
C71 H71 0.9500 . ?
C71 C67 1.409(10) . ?
C27 H27 0.9500 . ?
C37 H37 0.9500 . ?
C37 C38 1.377(8) . ?
C37 C42 1.385(10) . ?
C40 H40 0.9500 . ?
C40 C39 1.385(10) . ?
C40 C41 1.386(10) . ?
C73 C74 1.401(10) . ?
C73 C78 1.391(9) . ?
C61 C66 1.396(9) . ?
C61 C62 1.382(9) . ?
C51 H51 0.9500 . ?
C51 C50 1.389(9) . ?
C51 C52 1.397(10) . ?
C39 H39 0.9500 . ?
C39 C38 1.393(10) . ?
C77 H77 0.9500 . ?
C77 C78 1.381(10) . ?
C77 C76 1.388(11) . ?
C65 H65 0.9500 . ?
C65 C64 1.384(10) . ?
C65 C66 1.390(9) . ?
C33 H33 0.9500 . ?
C33 C34 1.379(10) . ?
C56 C57 1.395(10) . ?
C56 C55 1.369(10) . ?
C31 H31 0.9500 . ?
C31 C36 1.380(10) . ?
C50 C49 1.385(10) . ?
C74 C75 1.384(10) . ?
C20 C21 1.397(10) . ?
C20 C19 1.424(10) . ?
C43 H43 0.9500 . ?
C43 C48 1.388(10) . ?
C64 H64 0.9500 . ?
C64 C63 1.386(11) . ?
C78 H78 0.9500 . ?
C66 H66 0.9500 . ?
C52 H52 0.9500 . ?
C52 C53 1.382(12) . ?
C15 H15 0.9500 . ?
C15 C13 1.359(10) . ?
C15 C16 1.394(10) . ?
C13 C14 1.412(9) . ?
C62 H62 0.9500 . ?
C62 C63 1.377(10) . ?
C75 H75 0.9500 . ?
C75 C76 1.385(10) . ?
C14 C19 1.439(11) . ?
C14 C18 1.404(10) . ?
C57 H57 0.9500 . ?
C57 C58 1.378(11) . ?
C41 H41 0.9500 . ?
C41 C42 1.395(11) . ?
C63 H63 0.9500 . ?
C48 H48 0.9500 . ?
C48 C47 1.371(11) . ?
C42 H42 0.9500 . ?
C36 H36 0.9500 . ?
C36 C35 1.383(12) . ?
C21 H21 0.9500 . ?
C21 C22 1.393(12) . ?
C55 H55 0.9500 . ?
C55 C60 1.393(11) . ?
C3 C2 1.426(12) . ?
C3 C7 1.427(14) . ?
C3 C6 1.415(13) . ?
C76 H76 0.9500 . ?
C17 H17 0.9500 . ?
C17 C18 1.364(12) . ?
C17 C16 1.398(11) . ?
C19 C24 1.393(11) . ?
C18 H18 0.9500 . ?
C2 C1 1.344(13) . ?
C58 H58 0.9500 . ?
C58 C59 1.356(11) . ?
C34 H34 0.9500 . ?
C34 C35 1.378(13) . ?
C8 C9 1.372(13) . ?
C8 C7 1.389(12) . ?
C46 H46 0.9500 . ?
C46 C47 1.393(11) . ?
C35 H35 0.9500 . ?
C49 H49 0.9500 . ?
C49 C54 1.392(10) . ?
C54 H54 0.9500 . ?
C54 C53 1.398(12) . ?
C47 H47 0.9500 . ?
C1 H1 0.9500 . ?
C1 C4 1.427(12) . ?
C9 H9 0.9500 . ?
C9 C10 1.388(13) . ?
C16 H16 0.9500 . ?
C24 H24 0.9500 . ?
C24 C23 1.390(14) . ?
C53 H53 0.9500 . ?
C79 H79A 0.9800 . ?
C79 H79B 0.9800 . ?
C79 H79C 0.9800 . ?
C60 H60 0.9500 . ?
C60 C59 1.388(12) . ?
C12 H12 0.9500 . ?
C12 C7 1.410(13) . ?
C12 C11 1.424(16) . ?
C59 H59 0.9500 . ?
C22 H22 0.9500 . ?
C22 C23 1.375(14) . ?
C23 H23 0.9500 . ?
C5 H5 0.9500 . ?
C5 C4 1.346(15) . ?
C5 C6 1.399(16) . ?
C11 H11 0.9500 . ?
C11 C10 1.381(16) . ?
C10 H10 0.9500 . ?
C4 H4 0.9500 . ?
C6 H6 0.9500 . ?

loop_
_geom_torsion_atom_site_label_1
_geom_torsion_atom_site_label_2
_geom_torsion_atom_site_label_3
_geom_torsion_atom_site_label_4
_geom_torsion
_geom_torsion_site_symmetry_1
_geom_torsion_site_symmetry_2
_geom_torsion_site_symmetry_3
_geom_torsion_site_symmetry_4
_geom_torsion_publ_flag
Cu1 P3 C67 C68 18.2(6) . . . . ?
Cu1 P3 C67 C71 -163.6(4) . . . . ?
Cu1 P3 C61 C66 -136.9(5) . . . . ?
Cu1 P3 C61 C62 40.2(6) . . . . ?
Cu1 P3 C50 C51 -140.7(5) . . . . ?
Cu1 P3 C50 C49 39.1(6) . . . . ?
Cu1 P2 C44 C45 154.0(5) . . . . ?
Cu1 P2 C44 C43 -27.1(7) . . . . ?
Cu1 P2 C56 C57 -78.8(6) . . . . ?
Cu1 P2 C56 C55 95.2(7) . . . . ?
Cu1 P2 C29 C30 155.0(5) . . . . ?
Cu1 P2 C29 C28 -24.5(5) . . . . ?
Cu1 P1 C32 C33 -128.9(5) . . . . ?
Cu1 P1 C32 C31 55.7(6) . . . . ?
Cu1 P1 C28 C27 -163.6(5) . . . . ?
Cu1 P1 C28 C29 9.3(5) . . . . ?
Cu1 P1 C38 C37 -137.8(5) . . . . ?
Cu1 P1 C38 C39 49.1(5) . . . . ?
P3 C61 C66 C65 176.9(5) . . . . ?
P3 C61 C62 C63 -178.5(6) . . . . ?
P3 C50 C49 C54 -178.4(7) . . . . ?
P2 C44 C45 C46 -179.4(6) . . . . ?
P2 C44 C43 C48 -179.1(6) . . . . ?
P2 C56 C57 C58 176.4(7) . . . . ?
P2 C56 C55 C60 -175.5(8) . . . . ?
P1 C32 C33 C34 -178.8(6) . . . . ?
P1 C32 C31 C36 177.9(6) . . . . ?
P1 C28 C27 C26 171.6(5) . . . . ?
P1 C28 C29 P2 10.5(7) . . . . ?
P1 C28 C29 C30 -169.0(5) . . . . ?
N1 C74 C75 C76 175.8(7) . . . . ?
N2 C26 C27 C28 -179.2(6) . . . . ?
N2 C26 C25 N3 4.5(11) . . . . ?
N2 C26 C25 C30 -178.7(6) . . . . ?
N2 C20 C21 C22 -179.4(9) . . . . ?
N2 C20 C19 C14 0.7(8) . . . . ?
N2 C20 C19 C24 -179.6(7) . . . . ?
N2 C13 C14 C19 -0.4(8) . . . . ?
N2 C13 C14 C18 -179.7(6) . . . . ?
N3 C2 C1 C4 -177.9(8) . . . . ?
N3 C8 C9 C10 175.7(7) . . . . ?
N3 C8 C7 C3 -0.9(9) . . . . ?
N3 C8 C7 C12 -178.9(7) . . . . ?
C68 C69 C72 N1 -178.6(6) . . . . ?
C68 C69 C72 C70 1.4(9) . . . . ?
C68 C69 C73 C74 179.1(7) . . . . ?
C68 C69 C73 C78 -5.8(13) . . . . ?
C69 C68 C67 P3 178.0(5) . . . . ?
C69 C68 C67 C71 -0.3(9) . . . . ?
C69 C73 C74 N1 0.4(7) . . . . ?
C69 C73 C74 C75 177.9(7) . . . . ?
C69 C73 C78 C77 -175.9(7) . . . . ?
C44 P2 C56 C57 62.2(6) . . . . ?
C44 P2 C56 C55 -123.8(7) . . . . ?
C44 P2 C29 C30 20.7(6) . . . . ?
C44 P2 C29 C28 -158.9(5) . . . . ?
C44 C45 C46 C47 -0.7(12) . . . . ?
C44 C43 C48 C47 -2.6(12) . . . . ?
C32 P1 C28 C27 -36.4(6) . . . . ?
C32 P1 C28 C29 136.5(5) . . . . ?
C32 P1 C38 C37 84.4(6) . . . . ?
C32 P1 C38 C39 -88.7(5) . . . . ?
C32 C33 C34 C35 3.6(13) . . . . ?
C32 C31 C36 C35 -1.6(12) . . . . ?
C70 C71 C67 P3 -177.2(5) . . . . ?
C70 C71 C67 C68 1.0(10) . . . . ?
C26 N2 C20 C21 0.2(13) . . . . ?
C26 N2 C20 C19 178.0(6) . . . . ?
C26 N2 C13 C15 4.6(12) . . . . ?
C26 N2 C13 C14 -178.1(6) . . . . ?
C72 N1 C74 C73 0.6(8) . . . . ?
C72 N1 C74 C75 -176.7(7) . . . . ?
C72 C69 C73 C74 -1.2(7) . . . . ?
C72 C69 C73 C78 173.9(7) . . . . ?
C72 C70 C71 C67 -0.4(10) . . . . ?
C45 C44 C43 C48 -0.1(11) . . . . ?
C45 C46 C47 C48 -2.1(13) . . . . ?
C28 P1 C32 C33 117.2(6) . . . . ?
C28 P1 C32 C31 -58.3(6) . . . . ?
C28 P1 C38 C37 -19.9(6) . . . . ?
C28 P1 C38 C39 167.0(5) . . . . ?
C71 C70 C72 N1 179.3(6) . . . . ?
C71 C70 C72 C69 -0.8(9) . . . . ?
C67 P3 C61 C66 88.5(6) . . . . ?
C67 P3 C61 C62 -94.5(6) . . . . ?
C67 P3 C50 C51 -9.5(7) . . . . ?
C67 P3 C50 C49 170.3(6) . . . . ?
C67 C68 C69 C72 -0.9(9) . . . . ?
C67 C68 C69 C73 178.8(7) . . . . ?
C27 C26 C25 N3 -170.6(7) . . . . ?
C27 C26 C25 C30 6.2(10) . . . . ?
C27 C28 C29 P2 -176.3(5) . . . . ?
C27 C28 C29 C30 4.1(9) . . . . ?
C40 C39 C38 P1 171.9(5) . . . . ?
C40 C39 C38 C37 -1.6(9) . . . . ?
C40 C41 C42 C37 -0.7(11) . . . . ?
C73 C69 C72 N1 1.6(7) . . . . ?
C73 C69 C72 C70 -178.3(6) . . . . ?
C73 C74 C75 C76 -1.2(12) . . . . ?
C61 P3 C67 C68 148.1(5) . . . . ?
C61 P3 C67 C71 -33.7(6) . . . . ?
C61 P3 C50 C51 99.2(6) . . . . ?
C61 P3 C50 C49 -80.9(6) . . . . ?
C61 C62 C63 C64 2.2(13) . . . . ?
C51 C50 C49 C54 1.4(12) . . . . ?
C51 C52 C53 C54 1.1(13) . . . . ?
C25 N3 C2 C3 -179.6(6) . . . . ?
C25 N3 C2 C1 1.7(13) . . . . ?
C25 N3 C8 C9 5.9(12) . . . . ?
C25 N3 C8 C7 179.3(7) . . . . ?
C25 C26 C27 C28 -3.9(10) . . . . ?
C25 C30 C29 P2 178.7(5) . . . . ?
C25 C30 C29 C28 -1.7(10) . . . . ?
C39 C40 C41 C42 1.0(10) . . . . ?
C65 C64 C63 C62 -1.5(13) . . . . ?
C33 C32 C31 C36 2.3(11) . . . . ?
C33 C34 C35 C36 -2.8(14) . . . . ?
C56 P2 C44 C45 20.5(7) . . . . ?
C56 P2 C44 C43 -160.6(6) . . . . ?
C56 P2 C29 C30 -87.0(6) . . . . ?
C56 P2 C29 C28 93.5(5) . . . . ?
C56 C57 C58 C59 -1.7(14) . . . . ?
C56 C55 C60 C59 0.6(16) . . . . ?
C38 P1 C32 C33 7.2(6) . . . . ?
C38 P1 C32 C31 -168.2(5) . . . . ?
C38 P1 C28 C27 69.1(6) . . . . ?
C38 P1 C28 C29 -117.9(5) . . . . ?
C38 C37 C42 C41 -0.7(10) . . . . ?
C31 C32 C33 C34 -3.3(11) . . . . ?
C31 C36 C35 C34 1.8(13) . . . . ?
C50 P3 C67 C68 -105.7(5) . . . . ?
C50 P3 C67 C71 72.6(6) . . . . ?
C50 P3 C61 C66 -19.5(6) . . . . ?
C50 P3 C61 C62 157.6(6) . . . . ?
C50 C51 C52 C53 -1.6(11) . . . . ?
C50 C49 C54 C53 -2.0(13) . . . . ?
C74 N1 C72 C69 -1.4(7) . . . . ?
C74 N1 C72 C70 178.5(7) . . . . ?
C74 C73 C78 C77 -1.3(10) . . . . ?
C74 C75 C76 C77 -0.2(12) . . . . ?
C20 N2 C26 C27 48.3(10) . . . . ?
C20 N2 C26 C25 -126.9(8) . . . . ?
C20 N2 C13 C15 -176.4(7) . . . . ?
C20 N2 C13 C14 0.9(8) . . . . ?
C20 C21 C22 C23 -2.3(17) . . . . ?
C20 C19 C24 C23 -0.6(14) . . . . ?
C43 C44 C45 C46 1.8(11) . . . . ?
C43 C48 C47 C46 3.7(13) . . . . ?
C64 C65 C66 C61 0.9(11) . . . . ?
C78 C73 C74 N1 -175.5(6) . . . . ?
C78 C73 C74 C75 2.0(11) . . . . ?
C78 C77 C76 C75 0.8(12) . . . . ?
C66 C61 C62 C63 -1.4(11) . . . . ?
C66 C65 C64 C63 -0.1(12) . . . . ?
C52 C51 C50 P3 -179.8(5) . . . . ?
C52 C51 C50 C49 0.4(10) . . . . ?
C15 C13 C14 C19 177.1(7) . . . . ?
C15 C13 C14 C18 -2.2(11) . . . . ?
C13 N2 C26 C27 -132.9(7) . . . . ?
C13 N2 C26 C25 52.0(10) . . . . ?
C13 N2 C20 C21 -178.8(8) . . . . ?
C13 N2 C20 C19 -1.0(8) . . . . ?
C13 C15 C16 C17 -0.3(12) . . . . ?
C13 C14 C19 C20 -0.2(8) . . . . ?
C13 C14 C19 C24 -179.7(9) . . . . ?
C13 C14 C18 C17 1.5(11) . . . . ?
C62 C61 C66 C65 -0.2(10) . . . . ?
C14 C19 C24 C23 178.9(10) . . . . ?
C57 C56 C55 C60 -1.5(13) . . . . ?
C57 C58 C59 C60 0.8(17) . . . . ?
C41 C40 C39 C38 0.2(10) . . . . ?
C29 P2 C44 C45 -87.1(6) . . . . ?
C29 P2 C44 C43 91.8(6) . . . . ?
C29 P2 C56 C57 170.7(6) . . . . ?
C29 P2 C56 C55 -15.2(7) . . . . ?
C29 C30 C25 N3 173.4(6) . . . . ?
C29 C30 C25 C26 -3.5(10) . . . . ?
C29 C28 C27 C26 -1.3(10) . . . . ?
C42 C37 C38 P1 -171.0(5) . . . . ?
C42 C37 C38 C39 1.8(10) . . . . ?
C21 C20 C19 C14 178.7(7) . . . . ?
C21 C20 C19 C24 -1.7(12) . . . . ?
C21 C22 C23 C24 0.1(19) . . . . ?
C55 C56 C57 C58 2.1(12) . . . . ?
C55 C60 C59 C58 -0.2(18) . . . . ?
C3 C2 C1 C4 3.7(12) . . . . ?
C76 C77 C78 C73 0.0(11) . . . . ?
C19 C20 C21 C22 3.1(13) . . . . ?
C19 C14 C18 C17 -177.6(8) . . . . ?
C19 C24 C23 C22 1.4(17) . . . . ?
C18 C14 C19 C20 178.9(8) . . . . ?
C18 C14 C19 C24 -0.6(16) . . . . ?
C18 C17 C16 C15 -0.4(12) . . . . ?
C2 N3 C25 C26 -133.0(8) . . . . ?
C2 N3 C25 C30 50.1(10) . . . . ?
C2 N3 C8 C9 -171.2(8) . . . . ?
C2 N3 C8 C7 2.1(8) . . . . ?
C2 C3 C7 C8 -0.6(9) . . . . ?
C2 C3 C7 C12 177.1(9) . . . . ?
C2 C3 C6 C5 0.6(13) . . . . ?
C2 C1 C4 C5 -2.1(14) . . . . ?
C8 N3 C25 C26 50.2(10) . . . . ?
C8 N3 C25 C30 -126.6(7) . . . . ?
C8 N3 C2 C3 -2.5(8) . . . . ?
C8 N3 C2 C1 178.9(8) . . . . ?
C8 C9 C10 C11 0.4(13) . . . . ?
C49 C54 C53 C52 0.7(14) . . . . ?
C9 C8 C7 C3 172.8(7) . . . . ?
C9 C8 C7 C12 -5.2(13) . . . . ?
C16 C15 C13 N2 178.5(7) . . . . ?
C16 C15 C13 C14 1.5(11) . . . . ?
C16 C17 C18 C14 -0.2(12) . . . . ?
C79 N1 C72 C69 -178.1(7) . . . . ?
C79 N1 C72 C70 1.8(12) . . . . ?
C79 N1 C74 C73 177.4(7) . . . . ?
C79 N1 C74 C75 0.1(12) . . . . ?
C12 C11 C10 C9 -2.3(14) . . . . ?
C7 C3 C2 N3 1.9(9) . . . . ?
C7 C3 C2 C1 -179.3(8) . . . . ?
C7 C3 C6 C5 175.7(9) . . . . ?
C7 C8 C9 C10 3.4(12) . . . . ?
C7 C12 C11 C10 0.6(13) . . . . ?
C11 C12 C7 C3 -174.5(9) . . . . ?
C11 C12 C7 C8 3.0(12) . . . . ?
C4 C5 C6 C3 0.9(15) . . . . ?
C6 C3 C2 N3 178.3(7) . . . . ?
C6 C3 C2 C1 -3.0(12) . . . . ?
C6 C3 C7 C8 -176.1(9) . . . . ?
C6 C3 C7 C12 1.6(16) . . . . ?
C6 C5 C4 C1 -0.2(16) . . . . ?

loop_
_smtbx_masks_void_nr
_smtbx_masks_void_average_x
_smtbx_masks_void_average_y
_smtbx_masks_void_average_z
_smtbx_masks_void_volume
_smtbx_masks_void_count_electrons
_smtbx_masks_void_content
1 0.000 0.000 0.000 681.1 189.1 '4 CH2Cl2'
2 0.500 -0.500 0.500 681.1 189.1 '4 CH2Cl2'
